data_7720995
loop_
_publ_author_name
'Vosegaard, Emilie'
'Mamakhel, Aref'
'Iversen, Bo Brummerstedt'

_publ_section_title
;
 Hybrid organic-inorganic polyoxovanadates with [M(en) n ] (M=Co, Ni, Cu,
 Zn) displaying (V 4 O 13 ), (V 15 O 36 ) or (V 18 O 42 ) morphologies
;
_journal_name_full 'Dalton Transactions'
_journal_paper_doi 10.1039/D6DT00188B
_journal_year 2026
_chemical_formula_moiety '2(C6 H25 N6 Zn), O36 V15, Cl, 5.626(H2 O), C2 H10 N2'
_chemical_formula_sum 'C14 H71.25 Cl N14 O41.63 V15 Zn2'
_chemical_formula_weight 2032.41
_space_group_crystal_system orthorhombic
_space_group_IT_number 61
_space_group_name_Hall '-P 2ac 2ab'
_space_group_name_H-M_alt 'P b c a'
_atom_sites_solution_hydrogens mixed
_audit_creation_date 2026-03-16
_audit_creation_method
;
Olex2 1.5
(compiled 2024.02.16 svn.r378c4104 for OlexSys, GUI svn.r6928)
;
_audit_update_record
;
2026-03-19 deposited with the CCDC.	2026-05-04 downloaded from the CCDC.
;
_cell_angle_alpha 90
_cell_angle_beta 90
_cell_angle_gamma 90
_cell_formula_units_Z 8
_cell_length_a 22.3104(3)
_cell_length_b 21.9677(3)
_cell_length_c 23.8601(3)
_cell_measurement_reflns_used 31159
_cell_measurement_temperature 100(2)
_cell_measurement_theta_max 30.5380
_cell_measurement_theta_min 2.5100
_cell_volume 11694.0(3)
_computing_cell_refinement 'CrysAlisPro 1.171.41.115a (Rigaku OD, 2021)'
_computing_data_collection 'CrysAlisPro 1.171.41.115a (Rigaku OD, 2021)'
_computing_data_reduction 'CrysAlisPro 1.171.41.115a (Rigaku OD, 2021)'
_computing_molecular_graphics 'Olex2 1.5 (Dolomanov et al., 2009)'
_computing_publication_material 'Olex2 1.5 (Dolomanov et al., 2009)'
_computing_structure_refinement 'XL  (Sheldrick, 2008)'
_computing_structure_solution 'SHELXT 2018/2 (Sheldrick, 2018)'
_diffrn_ambient_temperature 100(2)
_diffrn_detector_area_resol_mean 10.0000
_diffrn_detector_type 'HyPix-Arc 100'
_diffrn_measured_fraction_theta_full 0.999
_diffrn_measured_fraction_theta_max 0.999
_diffrn_measurement_details
;
List of Runs (angles in degrees, time in seconds):

  # Type    Start    End  Width  t~exp~   \w     \q     \k     \f   Frames
#--------------------------------------------------------------------------
  1  \w     -1.00  24.00   1.00   30.00    --   -2.27  24.00-152.00   25
  2  \w    -72.00 -46.00   1.00   30.00    --    2.66 -57.00   0.00   26
  3  \w    -42.00  22.00   1.00   30.00    --    2.66 -57.00   0.00   64
  4  \w    -24.00  28.00   1.00   30.00    --    2.66  77.00-180.00   52
  5  \w    -16.00   9.00   1.00   30.00    --    2.66 100.00   3.00   25
;
_diffrn_measurement_device 'four-circle diffractometer'
_diffrn_measurement_device_type 'XtaLAB Synergy, Dualflex, HyPix-Arc 100'
_diffrn_measurement_method '\w scans'
_diffrn_radiation_type MoK\a
_diffrn_radiation_wavelength 0.71073
_diffrn_reflns_av_R_equivalents 0.0357
_diffrn_reflns_av_unetI/netI 0.0218
_diffrn_reflns_Laue_measured_fraction_full 0.999
_diffrn_reflns_Laue_measured_fraction_max 0.999
_diffrn_reflns_limit_h_max 27
_diffrn_reflns_limit_h_min -27
_diffrn_reflns_limit_k_max 26
_diffrn_reflns_limit_k_min -27
_diffrn_reflns_limit_l_max 29
_diffrn_reflns_limit_l_min -29
_diffrn_reflns_number 78639
_diffrn_reflns_point_group_measured_fraction_full 0.999
_diffrn_reflns_point_group_measured_fraction_max 0.999
_diffrn_reflns_theta_full 25.242
_diffrn_reflns_theta_max 26.372
_diffrn_reflns_theta_min 2.146
_exptl_absorpt_coefficient_mu 3.231
_exptl_absorpt_correction_T_max 1.000
_exptl_absorpt_correction_T_min 0.658
_exptl_absorpt_correction_type gaussian
_exptl_absorpt_process_details
;
CrysAlisPro 1.171.41.115a (Rigaku Oxford Diffraction, 2021)
Numerical absorption correction based on gaussian integration over
a multifaceted crystal model
Empirical absorption correction using spherical harmonics,
implemented in SCALE3 ABSPACK scaling algorithm.
;
_exptl_crystal_colour black
_exptl_crystal_colour_primary black
_exptl_crystal_density_diffrn 2.309
_exptl_crystal_description cube
_exptl_crystal_F_000 8066
_exptl_crystal_size_max 0.156
_exptl_crystal_size_mid 0.091
_exptl_crystal_size_min 0.083
_refine_diff_density_max 2.702
_refine_diff_density_min -1.900
_refine_diff_density_rms 0.128
_refine_ls_extinction_method none
_refine_ls_goodness_of_fit_ref 1.039
_refine_ls_hydrogen_treatment constr
_refine_ls_matrix_type full
_refine_ls_number_parameters 835
_refine_ls_number_reflns 11948
_refine_ls_number_restraints 41
_refine_ls_restrained_S_all 1.043
_refine_ls_R_factor_all 0.0455
_refine_ls_R_factor_gt 0.0389
_refine_ls_shift/su_max 0.001
_refine_ls_shift/su_mean 0.000
_refine_ls_structure_factor_coef Fsqd
_refine_ls_weighting_details 'w=1/[\s^2^(Fo^2^)+(0.0491P)^2^+57.5071P] where P=(Fo^2^+2Fc^2^)/3'
_refine_ls_weighting_scheme calc
_refine_ls_wR_factor_gt 0.1000
_refine_ls_wR_factor_ref 0.1033
_reflns_Friedel_coverage 0.000
_reflns_number_gt 10501
_reflns_number_total 11948
_reflns_threshold_expression 'I > 2\s(I)'
_cod_data_source_file d6dt00188b2.cif
_cod_data_source_block znv-1-2_res08
_cod_database_code 7720995
_shelx_shelxl_version_number 2019/1
_shelx_space_group_comment
;
The symmetry employed for this shelxl refinement is uniquely defined
by the following loop, which should always be used as a source of
symmetry information in preference to the above space-group names.
They are only intended as comments.
;
_shelx_estimated_absorpt_t_max 0.775
_shelx_estimated_absorpt_t_min 0.633
_olex2_refinement_description
;
1. Fixed Uiso
 At 1.2 times of:
  All C(H,H) groups, All N(H,H) groups, All N(H,H,H) groups
 At 1.5 times of:
  All O(H,H) groups
2. Restrained distances
 N01M-C3A \\sim N01M-C3B
 with sigma of 0.02
 N01T-C1 \\sim N01T-C1A
 with sigma of 0.02
 C1-C3A \\sim C1A-C3B
 with sigma of 0.02
 N01M-C1 \\sim N01M-C1A
 with sigma of 0.04
 N01T-C3A \\sim N01T-C3B
 with sigma of 0.04
3. Uiso/Uaniso restraints and constraints
C1 \\sim C3B \\sim C3A \\sim C1A: within 1.7A with sigma of 0.04 and sigma for
terminal atoms of 0.08 within 1.7A
4. Others
 Sof(O02E)=Sof(H4)=Sof(HI)=FVAR(1)
 Sof(C1A)=Sof(H1AA)=Sof(H1AB)=Sof(C3B)=Sof(H3BA)=Sof(H3BB)=1-FVAR(2)
 Sof(C1)=Sof(H1A)=Sof(H1B)=Sof(C3A)=Sof(H3AA)=Sof(H3AB)=FVAR(2)
5.a Free rotating group:
 O01J(H01Z,H), O01K(H01,HA), O01R(H1,HB), O01S(H2,HC), O01Y(H3,HF), O02E(H4,HI)
5.b Secondary CH2 refined with riding coordinates:
 N01L(H01A,H01B), N01M(H01C,H01D), N01N(H01L,H01M), N01O(H01N,H01O), N01Q(H01P,
 H01Q), N01T(H01H,H01I), N01U(H01R,H01S), N01V(H01J,H01K), N01Z(H01W,H01X),
 C020(H02A,H02B), C022(H02C,H02D), C023(H02K,H02L), N024(H02E,H02F), C025(H02G,
 H02H), C026(H02M,H02N), C027(H02O,H02P), C028(H02Q,H02R), C029(H02S,H02T),
 C02A(H02U,H02V), C02B(H02I,H02J), C02C(H02Z,HG), C02D(H02,HH), C1(H1A,H1B),
 C3A(H3AA,H3AB), C1A(H1AA,H1AB), C3B(H3BA,H3BB)
5.c Idealised Me refined as rotating group:
 N01P(H01E,H01F,H01G), N01W(H01Y,HD,HE), N01X(H01T,H01U,H01V), N021(H02W,H02X,
 H02Y)
;
_olex2_submission_special_instructions 'No special instructions were received'
_oxdiff_exptl_absorpt_empirical_details
;
Empirical correction (ABSPACK) includes:
- Absorption correction using spherical harmonics
- Frame scaling
;

loop_
_space_group_symop_operation_xyz
'x, y, z'
'-x+1/2, -y, z+1/2'
'-x, y+1/2, -z+1/2'
'x+1/2, -y+1/2, -z'
'-x, -y, -z'
'x-1/2, y, -z-1/2'
'x, -y-1/2, z-1/2'
'-x-1/2, y-1/2, z'

loop_
_atom_site_label
_atom_site_type_symbol
_atom_site_fract_x
_atom_site_fract_y
_atom_site_fract_z
_atom_site_U_iso_or_equiv
_atom_site_adp_type
_atom_site_occupancy
_atom_site_site_symmetry_order
_atom_site_calc_flag
_atom_site_refinement_flags_posn
_atom_site_refinement_flags_adp
_atom_site_refinement_flags_occupancy
_atom_site_disorder_assembly
_atom_site_disorder_group
Zn01 Zn 0.52761(2) -0.10555(2) 0.64571(2) 0.01772(11) Uani 1 1 d . . . . .
Zn02 Zn 0.57960(2) 0.56062(2) 0.61913(2) 0.02239(12) Uani 1 1 d . . . . .
V003 V 0.71077(3) 0.12575(3) 0.60231(2) 0.00744(12) Uani 1 1 d . . . . .
V004 V 0.70354(3) 0.37383(3) 0.60202(3) 0.00797(13) Uani 1 1 d . . . . .
V005 V 0.56840(3) 0.36969(3) 0.68214(2) 0.00787(13) Uani 1 1 d . . . . .
V006 V 0.56746(3) 0.11830(3) 0.53457(2) 0.00853(13) Uani 1 1 d . . . . .
V007 V 0.56018(3) 0.36781(3) 0.53098(2) 0.00832(13) Uani 1 1 d . . . . .
V008 V 0.57612(3) 0.12063(3) 0.68375(2) 0.00828(13) Uani 1 1 d . . . . .
V009 V 0.76204(3) 0.25115(3) 0.59778(3) 0.00878(13) Uani 1 1 d . . . . .
V00A V 0.68135(3) 0.17351(3) 0.48848(3) 0.01000(13) Uani 1 1 d . . . . .
V00B V 0.48299(3) 0.15843(3) 0.61285(3) 0.01020(13) Uani 1 1 d . . . . .
V00C V 0.67603(3) 0.32641(3) 0.48854(3) 0.01013(13) Uani 1 1 d . . . . .
V00D V 0.68594(3) 0.33192(3) 0.71225(3) 0.01063(13) Uani 1 1 d . . . . .
V00E V 0.47272(3) 0.31188(3) 0.61154(3) 0.01012(13) Uani 1 1 d . . . . .
V00F V 0.53521(3) 0.24212(3) 0.48872(3) 0.01052(13) Uani 1 1 d . . . . .
V00G V 0.54851(3) 0.24411(3) 0.72835(3) 0.00963(13) Uani 1 1 d . . . . .
V00H V 0.69476(3) 0.17842(3) 0.71651(3) 0.00995(13) Uani 1 1 d . . . . .
Cl0I Cl 0.61262(4) 0.24422(4) 0.60572(4) 0.01341(18) Uani 1 1 d . . . . .
O00J O 0.60443(12) 0.31295(11) 0.73285(10) 0.0105(5) Uani 1 1 d . . . . .
O00K O 0.53660(11) 0.37669(11) 0.60886(10) 0.0096(5) Uani 1 1 d . . . . .
O00L O 0.61111(12) 0.18136(12) 0.73276(10) 0.0108(5) Uani 1 1 d . . . . .
O00M O 0.59678(12) 0.17723(12) 0.47939(11) 0.0116(5) Uani 1 1 d . . . . .
O00N O 0.65942(11) 0.11266(11) 0.66609(10) 0.0103(5) Uani 1 1 d . . . . .
O00O O 0.73339(11) 0.31541(11) 0.54756(10) 0.0103(5) Uani 1 1 d . . . . .
O00P O 0.49752(11) 0.30606(12) 0.53542(10) 0.0105(5) Uani 1 1 d . . . . .
O00Q O 0.73518(11) 0.18603(11) 0.54782(10) 0.0094(5) Uani 1 1 d . . . . .
O00R O 0.64448(12) 0.38248(11) 0.54471(11) 0.0108(5) Uani 1 1 d . . . . .
O00S O 0.65213(12) 0.10974(11) 0.54372(10) 0.0108(5) Uani 1 1 d . . . . .
O00T O 0.50694(11) 0.30721(12) 0.68493(11) 0.0111(5) Uani 1 1 d . . . . .
O00U O 0.59233(12) 0.30926(12) 0.47748(11) 0.0122(5) Uani 1 1 d . . . . .
O00V O 0.64558(12) 0.38814(12) 0.65737(11) 0.0111(5) Uani 1 1 d . . . . .
O00W O 0.74332(12) 0.18699(11) 0.65316(10) 0.0105(5) Uani 1 1 d . . . . .
O00X O 0.73828(11) 0.31519(12) 0.65062(10) 0.0107(5) Uani 1 1 d . . . . .
O00Y O 0.51225(12) 0.17793(12) 0.68604(11) 0.0114(5) Uani 1 1 d . . . . .
O00Z O 0.50352(12) 0.17534(12) 0.53617(11) 0.0124(5) Uani 1 1 d . . . . .
O010 O 0.55408(12) 0.10213(12) 0.61013(10) 0.0112(5) Uani 1 1 d . . . . .
O011 O 0.70645(12) 0.25264(12) 0.74030(11) 0.0121(5) Uani 1 1 d . . . . .
O012 O 0.69327(12) 0.24704(12) 0.46147(11) 0.0132(5) Uani 1 1 d . . . . .
O013 O 0.44700(12) 0.23711(12) 0.61354(11) 0.0125(5) Uani 1 1 d . . . . .
O014 O 0.75585(12) 0.06797(12) 0.59922(11) 0.0133(5) Uani 1 1 d . . . . .
O015 O 0.54447(12) 0.42828(12) 0.71646(11) 0.0130(5) Uani 1 1 d . . . . .
O016 O 0.53480(12) 0.42724(12) 0.49829(11) 0.0148(6) Uani 1 1 d . . . . .
O017 O 0.83458(12) 0.25150(12) 0.59210(12) 0.0142(6) Uani 1 1 d . . . . .
O018 O 0.74576(12) 0.43431(12) 0.60004(11) 0.0135(5) Uani 1 1 d . . . . .
O019 O 0.49586(13) 0.23995(13) 0.43232(12) 0.0172(6) Uani 1 1 d . . . . .
O01A O 0.51840(13) 0.24019(12) 0.79002(12) 0.0161(6) Uani 1 1 d . . . . .
O01B O 0.71677(13) 0.37473(13) 0.75851(12) 0.0174(6) Uani 1 1 d . . . . .
O01C O 0.55800(13) 0.06372(12) 0.72399(11) 0.0148(6) Uani 1 1 d . . . . .
O01D O 0.72700(12) 0.13647(13) 0.76306(11) 0.0153(6) Uani 1 1 d . . . . .
O01E O 0.54495(12) 0.05861(12) 0.50134(11) 0.0150(6) Uani 1 1 d . . . . .
O01F O 0.41287(12) 0.35311(13) 0.61515(12) 0.0166(6) Uani 1 1 d . . . . .
O01G O 0.71064(13) 0.12931(12) 0.44154(11) 0.0164(6) Uani 1 1 d . . . . .
O01H O 0.70217(13) 0.36861(13) 0.43754(12) 0.0176(6) Uani 1 1 d . . . . .
O01I O 0.42572(12) 0.11393(13) 0.61683(12) 0.0168(6) Uani 1 1 d . . . . .
O01J O 0.30518(15) 0.49559(14) 0.80508(13) 0.0233(7) Uani 1 1 d G . . . .
H01Z H 0.313766 0.532050 0.816982 0.035 Uiso 1 1 d G U . . .
H H 0.281629 0.480689 0.830774 0.035 Uiso 1 1 d G U . . .
O01K O 0.38104(16) 0.71048(19) 0.63959(14) 0.0356(8) Uani 1 1 d G . . . .
H01 H 0.401640 0.694804 0.612143 0.053 Uiso 1 1 d G U . . .
HA H 0.408027 0.723091 0.663277 0.053 Uiso 1 1 d G U . . .
N01L N 0.44021(15) -0.13805(16) 0.64629(14) 0.0170(7) Uani 1 1 d . . . . .
H01A H 0.432958 -0.158446 0.613788 0.020 Uiso 1 1 calc R U . . .
H01B H 0.435681 -0.164724 0.675158 0.020 Uiso 1 1 calc R U . . .
N01M N 0.57606(15) -0.18720(16) 0.66333(14) 0.0175(7) Uani 1 1 d D . . . .
H01C H 0.552402 -0.214805 0.681192 0.021 Uiso 1 1 calc R U . A 1
H01D H 0.590483 -0.204201 0.631268 0.021 Uiso 1 1 calc R U . A 1
N01N N 0.63038(17) 0.52118(15) 0.55016(15) 0.0201(7) Uani 1 1 d . . . . .
H01L H 0.670060 0.519719 0.558870 0.024 Uiso 1 1 calc R U . . .
H01M H 0.617448 0.482683 0.542957 0.024 Uiso 1 1 calc R U . . .
N01O N 0.50438(16) 0.50797(17) 0.60551(14) 0.0198(7) Uani 1 1 d . . . . .
H01N H 0.492592 0.515024 0.569584 0.024 Uiso 1 1 calc R U . . .
H01O H 0.516455 0.468435 0.607042 0.024 Uiso 1 1 calc R U . . .
N01P N 0.69280(16) -0.00458(16) 0.50875(14) 0.0178(7) Uani 1 1 d . . . . .
H01E H 0.709637 -0.002305 0.474078 0.021 Uiso 1 1 calc R U . . .
H01F H 0.721364 -0.014817 0.534294 0.021 Uiso 1 1 calc R U . . .
H01G H 0.676728 0.032153 0.517959 0.021 Uiso 1 1 calc R U . . .
N01Q N 0.64460(16) 0.53133(17) 0.67605(15) 0.0202(7) Uani 1 1 d . . . . .
H01P H 0.643126 0.490032 0.678751 0.024 Uiso 1 1 calc R U . . .
H01Q H 0.681525 0.541704 0.662954 0.024 Uiso 1 1 calc R U . . .
O01R O 0.87400(16) 0.20656(19) 0.98896(16) 0.0396(9) Uani 1 1 d G . . . .
H1 H 0.909152 0.223121 0.984998 0.059 Uiso 1 1 d G U . . .
HB H 0.853615 0.226597 1.013983 0.059 Uiso 1 1 d G U . . .
O01S O 0.77390(18) 0.46139(18) 0.40095(16) 0.0390(9) Uani 1 1 d G . . . .
H2 H 0.755722 0.495048 0.409955 0.059 Uiso 1 1 d G U . . .
HC H 0.751159 0.430578 0.409683 0.059 Uiso 1 1 d G U . . .
N01T N 0.57694(18) -0.07567(18) 0.71533(16) 0.0277(9) Uani 1 1 d D . . . .
H01H H 0.606532 -0.050165 0.703609 0.033 Uiso 1 1 calc R U . B 1
H01I H 0.552413 -0.054378 0.738668 0.033 Uiso 1 1 calc R U . B 1
N01U N 0.58494(18) 0.63790(16) 0.56785(17) 0.0259(8) Uani 1 1 d . . . . .
H01R H 0.547829 0.647313 0.554609 0.031 Uiso 1 1 calc R U . . .
H01S H 0.598450 0.670071 0.588288 0.031 Uiso 1 1 calc R U . . .
N01V N 0.56282(18) -0.0951(2) 0.56614(17) 0.0287(9) Uani 1 1 d . . . . .
H01J H 0.573077 -0.132320 0.552363 0.034 Uiso 1 1 calc R U . . .
H01K H 0.534264 -0.079092 0.543256 0.034 Uiso 1 1 calc R U . . .
N01W N 0.73032(19) 0.28060(19) 0.85068(16) 0.0289(9) Uani 1 1 d . . . . .
H01Y H 0.716848 0.265807 0.817353 0.035 Uiso 1 1 calc R U . . .
HD H 0.719833 0.320470 0.853934 0.035 Uiso 1 1 calc R U . . .
HE H 0.713668 0.258980 0.879244 0.035 Uiso 1 1 calc R U . . .
N01X N 0.37265(17) 0.5860(2) 0.67100(16) 0.0282(9) Uani 1 1 d . . . . .
H01T H 0.356218 0.623030 0.663519 0.034 Uiso 1 1 calc R U . . .
H01U H 0.390262 0.586813 0.705396 0.034 Uiso 1 1 calc R U . . .
H01V H 0.343445 0.557082 0.670564 0.034 Uiso 1 1 calc R U . . .
O01Y O 0.2829(2) 0.4966(2) 0.69391(17) 0.0524(11) Uani 1 1 d G . . . .
H3 H 0.288760 0.459077 0.683613 0.079 Uiso 1 1 d G U . . .
HF H 0.249377 0.495798 0.712367 0.079 Uiso 1 1 d G U . . .
N01Z N 0.5511(2) 0.6143(2) 0.69465(18) 0.0340(10) Uani 1 1 d . . . . .
H01W H 0.536950 0.651668 0.684669 0.041 Uiso 1 1 calc R U . . .
H01X H 0.522342 0.594302 0.714441 0.041 Uiso 1 1 calc R U . . .
C020 C 0.6447(2) -0.05183(19) 0.50863(17) 0.0196(9) Uani 1 1 d . . . . .
H02A H 0.662038 -0.091869 0.498718 0.024 Uiso 1 1 calc R U . . .
H02B H 0.614076 -0.041397 0.480134 0.024 Uiso 1 1 calc R U . . .
N021 N 0.8136(2) 0.1735(2) 0.89360(18) 0.0364(10) Uani 1 1 d . . . . .
H02W H 0.834342 0.138400 0.887620 0.044 Uiso 1 1 calc R U . . .
H02X H 0.774435 0.164507 0.900400 0.044 Uiso 1 1 calc R U . . .
H02Y H 0.829316 0.193327 0.923668 0.044 Uiso 1 1 calc R U . . .
C022 C 0.61568(18) -0.0555(2) 0.56560(18) 0.0193(8) Uani 1 1 d . . . . .
H02C H 0.645319 -0.071007 0.592969 0.023 Uiso 1 1 calc R U . . .
H02D H 0.603734 -0.014068 0.577571 0.023 Uiso 1 1 calc R U . . .
C023 C 0.6261(2) 0.6267(2) 0.5202(2) 0.0254(10) Uani 1 1 d . . . . .
H02K H 0.667844 0.635222 0.531793 0.031 Uiso 1 1 calc R U . . .
H02L H 0.615852 0.654165 0.488757 0.031 Uiso 1 1 calc R U . . .
N024 N 0.4794(2) -0.0185(2) 0.6426(3) 0.066(2) Uani 1 1 d . . . . .
H02E H 0.483585 0.001577 0.675749 0.079 Uiso 1 1 calc R U . . .
H02F H 0.494620 0.005330 0.614865 0.079 Uiso 1 1 calc R U . . .
C025 C 0.3965(2) -0.0884(2) 0.6523(2) 0.0260(10) Uani 1 1 d . . . . .
H02G H 0.359791 -0.098943 0.631121 0.031 Uiso 1 1 calc R U . . .
H02H H 0.385390 -0.084439 0.692294 0.031 Uiso 1 1 calc R U . . .
C026 C 0.6206(2) 0.5603(2) 0.50127(19) 0.0242(9) Uani 1 1 d . . . . .
H02M H 0.580234 0.552880 0.485401 0.029 Uiso 1 1 calc R U . . .
H02N H 0.650763 0.551370 0.472008 0.029 Uiso 1 1 calc R U . . .
C027 C 0.4500(2) 0.5128(2) 0.64085(19) 0.0252(10) Uani 1 1 d . . . . .
H02O H 0.461366 0.511707 0.680952 0.030 Uiso 1 1 calc R U . . .
H02P H 0.423041 0.477936 0.633296 0.030 Uiso 1 1 calc R U . . .
C028 C 0.4183(2) 0.5715(2) 0.6279(2) 0.0296(11) Uani 1 1 d . . . . .
H02Q H 0.447923 0.604908 0.626029 0.036 Uiso 1 1 calc R U . . .
H02R H 0.398588 0.568235 0.590853 0.036 Uiso 1 1 calc R U . . .
C029 C 0.6362(3) 0.5580(2) 0.7320(2) 0.0350(12) Uani 1 1 d . . . . .
H02S H 0.675456 0.562129 0.750905 0.042 Uiso 1 1 calc R U . . .
H02T H 0.610675 0.530818 0.754999 0.042 Uiso 1 1 calc R U . . .
C02A C 0.6070(2) 0.6195(3) 0.7270(2) 0.0382(13) Uani 1 1 d . . . . .
H02U H 0.598104 0.635690 0.764864 0.046 Uiso 1 1 calc R U . . .
H02V H 0.634614 0.648139 0.708108 0.046 Uiso 1 1 calc R U . . .
C02B C 0.4189(2) -0.0303(2) 0.6324(3) 0.0441(15) Uani 1 1 d . . . . .
H02I H 0.411981 -0.027987 0.591490 0.053 Uiso 1 1 calc R U . . .
H02J H 0.394925 0.002435 0.650083 0.053 Uiso 1 1 calc R U . . .
C02C C 0.8179(2) 0.2127(3) 0.8435(2) 0.0400(14) Uani 1 1 d . . . . .
H02Z H 0.860288 0.214445 0.831204 0.048 Uiso 1 1 calc R U . . .
HG H 0.794340 0.194144 0.812748 0.048 Uiso 1 1 calc R U . . .
C02D C 0.7963(3) 0.2750(3) 0.8531(2) 0.0442(15) Uani 1 1 d . . . . .
H02 H 0.814124 0.302226 0.824611 0.053 Uiso 1 1 calc R U . . .
HH H 0.810235 0.288805 0.890371 0.053 Uiso 1 1 calc R U . . .
O02E O 0.3036(3) 0.4066(3) 0.6265(3) 0.039(2) Uani 0.626(13) 1 d G . P . .
H4 H 0.279058 0.403881 0.598237 0.058 Uiso 0.626(13) 1 d G U P . .
HI H 0.329058 0.377175 0.621371 0.058 Uiso 0.626(13) 1 d G U P . .
C1 C 0.6020(6) -0.1236(5) 0.7443(4) 0.026(3) Uani 0.468(17) 1 d D U P C 1
H1A H 0.571262 -0.144390 0.767262 0.031 Uiso 0.468(17) 1 calc R U P C 1
H1B H 0.634275 -0.108897 0.769347 0.031 Uiso 0.468(17) 1 calc R U P C 1
C3A C 0.6269(4) -0.1662(5) 0.7010(5) 0.020(3) Uani 0.468(17) 1 d D U P C 1
H3AA H 0.645703 -0.201720 0.719564 0.023 Uiso 0.468(17) 1 calc R U P C 1
H3AB H 0.657901 -0.145188 0.678484 0.023 Uiso 0.468(17) 1 calc R U P C 1
C1A C 0.6279(5) -0.1227(4) 0.7264(5) 0.021(3) Uani 0.532(17) 1 d D U P C 2
H1AA H 0.661996 -0.113937 0.701043 0.026 Uiso 0.532(17) 1 calc R U P C 2
H1AB H 0.642270 -0.118150 0.765427 0.026 Uiso 0.532(17) 1 calc R U P C 2
C3B C 0.6074(5) -0.1873(4) 0.7173(4) 0.019(2) Uani 0.532(17) 1 d D U P C 2
H3BA H 0.642053 -0.215363 0.716260 0.023 Uiso 0.532(17) 1 calc R U P C 2
H3BB H 0.580021 -0.200216 0.747732 0.023 Uiso 0.532(17) 1 calc R U P C 2

loop_
_atom_site_aniso_label
_atom_site_aniso_U_11
_atom_site_aniso_U_22
_atom_site_aniso_U_33
_atom_site_aniso_U_23
_atom_site_aniso_U_13
_atom_site_aniso_U_12
Zn01 0.0125(2) 0.0155(2) 0.0251(3) 0.00118(18) -0.00153(19) -0.00169(18)
Zn02 0.0263(3) 0.0175(2) 0.0234(3) -0.0042(2) -0.0052(2) 0.0046(2)
V003 0.0081(3) 0.0058(3) 0.0085(3) -0.0001(2) -0.0004(2) 0.0013(2)
V004 0.0082(3) 0.0061(3) 0.0096(3) 0.0002(2) 0.0005(2) -0.0004(2)
V005 0.0090(3) 0.0068(3) 0.0078(3) -0.0005(2) 0.0002(2) 0.0009(2)
V006 0.0099(3) 0.0079(3) 0.0078(3) -0.0011(2) -0.0014(2) -0.0014(2)
V007 0.0096(3) 0.0074(3) 0.0080(3) 0.0010(2) -0.0009(2) 0.0013(2)
V008 0.0091(3) 0.0078(3) 0.0078(3) 0.0006(2) 0.0001(2) -0.0011(2)
V009 0.0072(3) 0.0087(3) 0.0105(3) -0.0002(2) 0.0002(2) 0.0002(2)
V00A 0.0111(3) 0.0111(3) 0.0079(3) -0.0020(2) 0.0008(2) 0.0008(2)
V00B 0.0093(3) 0.0104(3) 0.0109(3) 0.0011(2) -0.0017(2) -0.0023(2)
V00C 0.0120(3) 0.0101(3) 0.0083(3) 0.0018(2) 0.0013(2) -0.0008(2)
V00D 0.0103(3) 0.0109(3) 0.0106(3) -0.0027(2) 0.0001(2) -0.0013(2)
V00E 0.0073(3) 0.0126(3) 0.0104(3) 0.0013(2) -0.0001(2) 0.0015(2)
V00F 0.0117(3) 0.0110(3) 0.0089(3) -0.0006(2) -0.0023(2) 0.0003(2)
V00G 0.0110(3) 0.0103(3) 0.0076(3) 0.0006(2) 0.0020(2) 0.0003(2)
V00H 0.0093(3) 0.0129(3) 0.0076(3) 0.0009(2) -0.0009(2) 0.0004(2)
Cl0I 0.0136(4) 0.0107(4) 0.0159(4) 0.0000(3) 0.0007(3) 0.0004(3)
O00J 0.0109(13) 0.0098(12) 0.0107(12) 0.0005(10) 0.0010(10) 0.0003(10)
O00K 0.0096(12) 0.0089(12) 0.0102(12) 0.0012(9) -0.0014(10) 0.0019(10)
O00L 0.0109(13) 0.0124(13) 0.0092(12) -0.0021(10) 0.0005(10) -0.0004(10)
O00M 0.0119(13) 0.0124(13) 0.0107(12) 0.0013(10) 0.0000(10) 0.0007(10)
O00N 0.0108(13) 0.0102(12) 0.0099(12) 0.0017(10) 0.0000(10) 0.0007(10)
O00O 0.0099(12) 0.0105(12) 0.0104(12) -0.0002(10) 0.0010(10) 0.0015(10)
O00P 0.0093(12) 0.0130(13) 0.0092(12) 0.0002(10) -0.0017(10) -0.0004(10)
O00Q 0.0105(12) 0.0084(12) 0.0093(12) 0.0010(9) -0.0006(10) -0.0008(10)
O00R 0.0116(13) 0.0088(12) 0.0119(12) 0.0008(10) -0.0008(10) 0.0005(10)
O00S 0.0117(13) 0.0092(12) 0.0114(12) -0.0013(10) -0.0012(10) -0.0005(10)
O00T 0.0104(13) 0.0115(13) 0.0115(12) 0.0011(10) 0.0024(10) -0.0014(10)
O00U 0.0138(13) 0.0130(13) 0.0099(12) -0.0009(10) -0.0007(10) 0.0020(10)
O00V 0.0097(12) 0.0103(12) 0.0133(12) -0.0015(10) -0.0009(10) 0.0001(10)
O00W 0.0104(13) 0.0104(12) 0.0108(12) 0.0006(10) -0.0020(10) -0.0011(10)
O00X 0.0099(13) 0.0107(12) 0.0114(12) -0.0010(10) 0.0001(10) 0.0000(10)
O00Y 0.0113(13) 0.0119(13) 0.0111(12) 0.0002(10) -0.0008(10) 0.0005(10)
O00Z 0.0103(13) 0.0142(13) 0.0128(13) -0.0001(10) -0.0010(10) 0.0004(10)
O010 0.0125(13) 0.0098(12) 0.0114(12) 0.0003(10) -0.0016(10) -0.0008(10)
O011 0.0122(13) 0.0124(13) 0.0117(13) 0.0001(10) -0.0014(10) -0.0001(10)
O012 0.0166(14) 0.0108(13) 0.0122(13) 0.0015(10) 0.0002(11) 0.0008(10)
O013 0.0105(13) 0.0134(13) 0.0136(13) 0.0010(10) 0.0017(10) -0.0016(10)
O014 0.0151(13) 0.0097(12) 0.0151(13) 0.0004(10) 0.0016(11) 0.0031(10)
O015 0.0135(13) 0.0119(13) 0.0136(13) -0.0017(10) 0.0010(10) 0.0015(10)
O016 0.0165(14) 0.0144(13) 0.0135(13) 0.0040(11) -0.0007(11) 0.0034(11)
O017 0.0117(13) 0.0133(13) 0.0175(14) -0.0012(10) -0.0001(11) -0.0006(10)
O018 0.0127(13) 0.0125(13) 0.0152(13) 0.0002(10) 0.0012(11) -0.0030(10)
O019 0.0186(14) 0.0170(14) 0.0161(14) -0.0013(11) -0.0026(12) 0.0014(11)
O01A 0.0168(14) 0.0151(14) 0.0162(14) 0.0002(11) 0.0032(11) 0.0008(11)
O01B 0.0191(15) 0.0152(14) 0.0179(14) -0.0054(11) -0.0013(12) -0.0023(11)
O01C 0.0186(14) 0.0127(13) 0.0131(13) 0.0031(10) 0.0021(11) -0.0025(11)
O01D 0.0153(14) 0.0174(14) 0.0132(13) 0.0018(11) -0.0020(11) 0.0003(11)
O01E 0.0185(14) 0.0123(13) 0.0140(13) -0.0030(10) -0.0037(11) -0.0023(11)
O01F 0.0116(13) 0.0167(14) 0.0216(14) 0.0020(11) 0.0012(11) 0.0040(11)
O01G 0.0191(14) 0.0162(14) 0.0138(13) -0.0029(11) 0.0019(11) 0.0019(11)
O01H 0.0205(15) 0.0172(14) 0.0151(14) 0.0043(11) 0.0017(12) -0.0028(11)
O01I 0.0128(14) 0.0145(14) 0.0230(15) 0.0030(11) -0.0027(11) -0.0049(11)
O01J 0.0329(18) 0.0166(15) 0.0204(15) -0.0048(12) 0.0076(13) -0.0051(13)
O01K 0.0324(19) 0.055(2) 0.0190(16) -0.0021(16) -0.0036(14) -0.0062(18)
N01L 0.0160(17) 0.0155(17) 0.0195(17) 0.0022(13) 0.0012(14) -0.0006(14)
N01M 0.0164(17) 0.0182(17) 0.0178(17) -0.0009(14) 0.0020(14) 0.0024(14)
N01N 0.0221(18) 0.0108(16) 0.0275(19) -0.0007(14) -0.0053(15) -0.0010(14)
N01O 0.0202(18) 0.0244(19) 0.0148(17) 0.0006(14) -0.0015(14) 0.0044(15)
N01P 0.0207(18) 0.0170(17) 0.0157(17) -0.0019(13) 0.0003(14) 0.0012(14)
N01Q 0.0195(18) 0.0213(18) 0.0199(18) 0.0011(14) -0.0028(14) -0.0031(15)
O01R 0.0259(19) 0.055(2) 0.038(2) -0.0196(18) 0.0142(16) -0.0060(17)
O01S 0.049(2) 0.034(2) 0.034(2) 0.0047(16) -0.0099(17) -0.0177(18)
N01T 0.026(2) 0.027(2) 0.030(2) -0.0152(17) 0.0090(17) -0.0097(17)
N01U 0.027(2) 0.0133(17) 0.037(2) -0.0024(16) -0.0104(17) 0.0024(15)
N01V 0.0215(19) 0.037(2) 0.028(2) 0.0085(17) -0.0088(16) -0.0095(17)
N01W 0.042(2) 0.027(2) 0.0168(18) -0.0030(15) -0.0045(17) -0.0014(18)
N01X 0.023(2) 0.043(2) 0.0193(19) -0.0081(17) -0.0020(16) 0.0082(18)
O01Y 0.055(3) 0.069(3) 0.033(2) -0.011(2) -0.0069(19) 0.025(2)
N01Z 0.035(2) 0.033(2) 0.034(2) -0.0097(18) 0.0025(19) 0.0044(19)
C020 0.024(2) 0.018(2) 0.017(2) 0.0014(16) -0.0031(17) -0.0027(17)
N021 0.024(2) 0.048(3) 0.037(2) -0.008(2) 0.0050(18) 0.0019(19)
C022 0.0140(19) 0.021(2) 0.023(2) 0.0052(17) -0.0020(17) -0.0027(16)
C023 0.024(2) 0.019(2) 0.033(2) 0.0083(18) -0.017(2) -0.0044(18)
N024 0.021(2) 0.012(2) 0.163(7) 0.002(3) -0.014(3) -0.0049(18)
C025 0.015(2) 0.020(2) 0.044(3) -0.0029(19) -0.0056(19) 0.0021(17)
C026 0.024(2) 0.024(2) 0.025(2) 0.0021(18) -0.0092(19) -0.0043(18)
C027 0.026(2) 0.027(2) 0.023(2) 0.0029(18) -0.0003(19) 0.0013(19)
C028 0.026(2) 0.040(3) 0.023(2) 0.000(2) 0.0019(19) 0.009(2)
C029 0.039(3) 0.040(3) 0.025(2) -0.004(2) -0.008(2) -0.003(2)
C02A 0.036(3) 0.050(3) 0.029(3) -0.023(2) 0.002(2) -0.003(2)
C02B 0.029(3) 0.019(2) 0.084(4) 0.016(3) 0.022(3) 0.009(2)
C02C 0.018(2) 0.075(4) 0.027(3) -0.005(3) -0.004(2) -0.005(3)
C02D 0.041(3) 0.056(4) 0.035(3) 0.013(3) -0.009(2) -0.026(3)
O02E 0.023(3) 0.055(4) 0.038(4) -0.025(3) -0.012(2) 0.017(3)
C1 0.029(7) 0.038(6) 0.011(5) 0.014(4) 0.002(4) -0.013(5)
C3A 0.014(5) 0.016(6) 0.029(6) 0.004(5) 0.000(4) -0.001(4)
C1A 0.029(6) 0.018(5) 0.017(5) 0.012(4) -0.009(4) -0.010(4)
C3B 0.019(5) 0.022(5) 0.016(4) 0.002(3) -0.001(4) 0.000(4)

loop_
_atom_type_symbol
_atom_type_description
_atom_type_scat_dispersion_real
_atom_type_scat_dispersion_imag
_atom_type_scat_source
C C 0.0033 0.0016 'International Tables Vol C Tables 4.2.6.8 and 6.1.1.4'
H H 0.0000 0.0000 'International Tables Vol C Tables 4.2.6.8 and 6.1.1.4'
Cl Cl 0.1484 0.1585 'International Tables Vol C Tables 4.2.6.8 and 6.1.1.4'
N N 0.0061 0.0033 'International Tables Vol C Tables 4.2.6.8 and 6.1.1.4'
O O 0.0106 0.0060 'International Tables Vol C Tables 4.2.6.8 and 6.1.1.4'
V V 0.3005 0.5294 'International Tables Vol C Tables 4.2.6.8 and 6.1.1.4'
Zn Zn 0.2839 1.4301 'International Tables Vol C Tables 4.2.6.8 and 6.1.1.4'

loop_
_exptl_crystal_face_index_h
_exptl_crystal_face_index_k
_exptl_crystal_face_index_l
_exptl_crystal_face_perp_dist
-5 1 0 0.0456
5 -1 0 0.0456
-1 -5 0 0.0415
1 5 0 0.0415
0 0 1 0.0780
0 0 -1 0.0780

loop_
_geom_angle_atom_site_label_1
_geom_angle_atom_site_label_2
_geom_angle_atom_site_label_3
_geom_angle
_geom_angle_site_symmetry_1
_geom_angle_site_symmetry_3
_geom_angle_publ_flag
N01L Zn01 N01M 100.67(13) . . ?
N01L Zn01 N01T 126.51(14) . . ?
N01L Zn01 N024 80.76(15) . . ?
N01M Zn01 N024 170.4(2) . . ?
N01T Zn01 N01M 80.88(15) . . ?
N01T Zn01 N024 90.6(2) . . ?
N01V Zn01 N01L 113.64(14) . . ?
N01V Zn01 N01M 94.67(15) . . ?
N01V Zn01 N01T 119.55(15) . . ?
N01V Zn01 N024 93.4(2) . . ?
N01N Zn02 N01Z 164.30(15) . . ?
N01O Zn02 N01N 94.65(14) . . ?
N01O Zn02 N01Q 119.62(14) . . ?
N01O Zn02 N01U 114.09(15) . . ?
N01O Zn02 N01Z 100.98(15) . . ?
N01Q Zn02 N01N 90.43(14) . . ?
N01Q Zn02 N01U 126.14(15) . . ?
N01Q Zn02 N01Z 80.62(15) . . ?
N01U Zn02 N01N 81.46(14) . . ?
N01U Zn02 N01Z 93.37(16) . . ?
V00A V003 V009 74.15(2) . . ?
V00H V003 V009 73.79(2) . . ?
V00H V003 V00A 131.98(3) . . ?
O00N V003 V009 113.23(8) . . ?
O00N V003 V00A 129.83(8) . . ?
O00N V003 V00H 42.68(8) . . ?
O00N V003 O00Q 143.20(11) . . ?
O00N V003 O00S 98.09(11) . . ?
O00N V003 O00W 80.40(11) . . ?
O00Q V003 V009 40.17(7) . . ?
O00Q V003 V00A 37.77(8) . . ?
O00Q V003 V00H 112.48(8) . . ?
O00Q V003 O00S 80.22(11) . . ?
O00Q V003 O00W 80.86(11) . . ?
O00S V003 V009 113.47(8) . . ?
O00S V003 V00A 42.45(8) . . ?
O00S V003 V00H 130.23(8) . . ?
O00S V003 O00W 145.19(11) . . ?
O00W V003 V009 40.86(7) . . ?
O00W V003 V00A 113.91(8) . . ?
O00W V003 V00H 37.72(8) . . ?
O014 V003 V009 118.90(10) . . ?
O014 V003 V00A 111.73(10) . . ?
O014 V003 V00H 114.82(10) . . ?
O014 V003 O00N 106.73(12) . . ?
O014 V003 O00Q 109.32(12) . . ?
O014 V003 O00S 104.05(13) . . ?
O014 V003 O00W 109.70(13) . . ?
V00C V004 V009 75.13(2) . . ?
V00D V004 V009 78.34(2) . . ?
V00D V004 V00C 135.20(3) . . ?
O00O V004 V009 40.04(8) . . ?
O00O V004 V00C 39.52(8) . . ?
O00O V004 V00D 117.16(8) . . ?
O00R V004 V009 111.48(8) . . ?
O00R V004 V00C 40.35(8) . . ?
O00R V004 V00D 127.29(8) . . ?
O00R V004 O00O 79.82(11) . . ?
O00V V004 V009 118.36(8) . . ?
O00V V004 V00C 124.00(8) . . ?
O00V V004 V00D 45.60(8) . . ?
O00V V004 O00O 144.86(11) . . ?
O00V V004 O00R 90.67(11) . . ?
O00V V004 O00X 88.00(11) . . ?
O00X V004 V009 39.87(8) . . ?
O00X V004 V00C 113.82(8) . . ?
O00X V004 V00D 42.62(8) . . ?
O00X V004 O00O 79.66(11) . . ?
O00X V004 O00R 141.91(11) . . ?
O018 V004 V009 118.73(10) . . ?
O018 V004 V00C 112.32(10) . . ?
O018 V004 V00D 111.99(10) . . ?
O018 V004 O00O 108.73(12) . . ?
O018 V004 O00R 107.29(12) . . ?
O018 V004 O00V 106.40(13) . . ?
O018 V004 O00X 109.57(13) . . ?
V00D V005 V00E 132.41(3) . . ?
V00D V005 V00G 77.02(2) . . ?
V00E V005 V00G 73.28(2) . . ?
O00J V005 V00D 42.51(8) . . ?
O00J V005 V00E 112.20(8) . . ?
O00J V005 V00G 39.82(8) . . ?
O00J V005 O00T 79.31(11) . . ?
O00K V005 V00D 127.08(8) . . ?
O00K V005 V00E 41.36(8) . . ?
O00K V005 V00G 110.99(8) . . ?
O00K V005 O00J 142.57(11) . . ?
O00K V005 O00T 79.89(11) . . ?
O00T V005 V00D 115.88(8) . . ?
O00T V005 V00E 38.53(8) . . ?
O00T V005 V00G 39.98(8) . . ?
O00V V005 V00D 44.92(8) . . ?
O00V V005 V00E 124.80(8) . . ?
O00V V005 V00G 116.89(8) . . ?
O00V V005 O00J 87.37(11) . . ?
O00V V005 O00K 92.05(11) . . ?
O00V V005 O00T 144.75(11) . . ?
O015 V005 V00D 114.15(10) . . ?
O015 V005 V00E 112.73(10) . . ?
O015 V005 V00G 119.77(10) . . ?
O015 V005 O00J 109.69(12) . . ?
O015 V005 O00K 106.23(12) . . ?
O015 V005 O00T 108.20(13) . . ?
O015 V005 O00V 107.01(13) . . ?
V00B V006 V00A 133.09(3) . . ?
V00B V006 V00F 78.30(2) . . ?
V00F V006 V00A 72.96(2) . . ?
O00M V006 V00A 37.78(8) . . ?
O00M V006 V00B 117.75(8) . . ?
O00M V006 V00F 40.59(8) . . ?
O00S V006 V00A 41.41(8) . . ?
O00S V006 V00B 128.39(8) . . ?
O00S V006 V00F 111.45(8) . . ?
O00S V006 O00M 79.15(11) . . ?
O00Z V006 V00A 111.96(8) . . ?
O00Z V006 V00B 43.30(8) . . ?
O00Z V006 V00F 39.98(8) . . ?
O00Z V006 O00M 80.11(11) . . ?
O00Z V006 O00S 143.63(11) . . ?
O010 V006 V00A 124.31(9) . . ?
O010 V006 V00B 45.98(8) . . ?
O010 V006 V00F 118.98(8) . . ?
O010 V006 O00M 146.15(11) . . ?
O010 V006 O00S 91.67(11) . . ?
O010 V006 O00Z 89.19(12) . . ?
O01E V006 V00A 114.16(10) . . ?
O01E V006 V00B 112.01(10) . . ?
O01E V006 V00F 118.71(10) . . ?
O01E V006 O00M 108.12(13) . . ?
O01E V006 O00S 106.51(13) . . ?
O01E V006 O00Z 108.21(13) . . ?
O01E V006 O010 105.72(13) . . ?
V00C V007 V00E 132.04(3) . . ?
V00C V007 V00F 76.15(2) . . ?
V00F V007 V00E 73.56(2) . . ?
O00K V007 V00C 127.09(8) . . ?
O00K V007 V00E 41.58(8) . . ?
O00K V007 V00F 111.40(8) . . ?
O00K V007 O00P 79.84(11) . . ?
O00K V007 O00U 142.48(11) . . ?
O00P V007 V00C 115.87(8) . . ?
O00P V007 V00E 38.27(7) . . ?
O00P V007 V00F 40.80(8) . . ?
O00R V007 V00C 41.49(8) . . ?
O00R V007 V00E 126.25(8) . . ?
O00R V007 V00F 113.05(8) . . ?
O00R V007 O00K 94.86(11) . . ?
O00R V007 O00P 143.39(11) . . ?
O00R V007 O00U 82.14(11) . . ?
O00U V007 V00C 40.70(8) . . ?
O00U V007 V00E 112.86(8) . . ?
O00U V007 V00F 40.42(8) . . ?
O00U V007 O00P 80.81(11) . . ?
O016 V007 V00C 113.12(10) . . ?
O016 V007 V00E 114.22(10) . . ?
O016 V007 V00F 121.03(10) . . ?
O016 V007 O00K 106.54(12) . . ?
O016 V007 O00P 109.60(13) . . ?
O016 V007 O00R 106.64(13) . . ?
O016 V007 O00U 110.15(13) . . ?
V00B V008 V00G 78.03(2) . . ?
V00B V008 V00H 132.59(3) . . ?
V00G V008 V00H 73.00(2) . . ?
O00L V008 V00B 117.28(8) . . ?
O00L V008 V00G 40.61(8) . . ?
O00L V008 V00H 37.46(8) . . ?
O00N V008 V00B 127.85(8) . . ?
O00N V008 V00G 111.27(8) . . ?
O00N V008 V00H 41.30(8) . . ?
O00N V008 O00L 78.74(11) . . ?
O00Y V008 V00B 42.82(8) . . ?
O00Y V008 V00G 39.83(8) . . ?
O00Y V008 V00H 111.64(8) . . ?
O00Y V008 O00L 80.14(11) . . ?
O00Y V008 O00N 142.60(11) . . ?
O010 V008 V00B 45.78(8) . . ?
O010 V008 V00G 118.65(8) . . ?
O010 V008 V00H 124.19(9) . . ?
O010 V008 O00L 145.35(11) . . ?
O010 V008 O00N 91.64(11) . . ?
O010 V008 O00Y 88.50(11) . . ?
O01C V008 V00B 113.54(10) . . ?
O01C V008 V00G 115.95(10) . . ?
O01C V008 V00H 112.69(10) . . ?
O01C V008 O00L 105.84(13) . . ?
O01C V008 O00N 107.51(13) . . ?
O01C V008 O00Y 107.78(13) . . ?
O01C V008 O010 108.80(13) . . ?
V003 V009 V004 131.45(3) . . ?
O00O V009 V003 124.21(8) . . ?
O00O V009 V004 39.67(7) . . ?
O00O V009 O00W 148.63(11) . . ?
O00O V009 O00X 77.77(11) . . ?
O00Q V009 V003 39.63(7) . . ?
O00Q V009 V004 123.01(8) . . ?
O00Q V009 O00O 93.10(11) . . ?
O00Q V009 O00W 79.70(10) . . ?
O00Q V009 O00X 146.43(11) . . ?
O00W V009 V003 40.24(7) . . ?
O00W V009 V004 121.79(8) . . ?
O00X V009 V003 122.34(8) . . ?
O00X V009 V004 38.34(8) . . ?
O00X V009 O00W 91.41(11) . . ?
O017 V009 V003 112.92(10) . . ?
O017 V009 V004 115.63(10) . . ?
O017 V009 O00O 105.70(13) . . ?
O017 V009 O00Q 104.95(12) . . ?
O017 V009 O00W 105.66(13) . . ?
O017 V009 O00X 108.63(13) . . ?
V003 V00A V006 73.31(2) . . ?
O00M V00A V003 109.71(8) . . ?
O00M V00A V006 39.14(8) . . ?
O00M V00A O00S 77.59(11) . . ?
O00Q V00A V003 39.14(8) . . ?
O00Q V00A V006 108.80(8) . . ?
O00Q V00A O00M 135.63(11) . . ?
O00Q V00A O00S 79.45(10) . . ?
O00S V00A V003 40.32(7) . . ?
O00S V00A V006 38.49(7) . . ?
O012 V00A V003 128.51(9) . . ?
O012 V00A V006 128.96(9) . . ?
O012 V00A O00M 93.95(12) . . ?
O012 V00A O00Q 92.57(12) . . ?
O012 V00A O00S 156.85(12) . . ?
O01G V00A V003 109.26(10) . . ?
O01G V00A V006 110.50(10) . . ?
O01G V00A O00M 110.32(13) . . ?
O01G V00A O00Q 110.57(13) . . ?
O01G V00A O00S 99.49(13) . . ?
O01G V00A O012 103.66(14) . . ?
V006 V00B V008 79.07(2) . . ?
O00Y V00B V006 116.77(8) . . ?
O00Y V00B V008 42.52(8) . . ?
O00Y V00B O00Z 138.10(12) . . ?
O00Y V00B O010 84.15(11) . . ?
O00Z V00B V006 42.65(8) . . ?
O00Z V00B V008 117.05(8) . . ?
O00Z V00B O010 84.28(11) . . ?
O010 V00B V006 41.71(7) . . ?
O010 V00B V008 41.73(7) . . ?
O013 V00B V006 125.15(8) . . ?
O013 V00B V008 125.12(9) . . ?
O013 V00B O00Y 86.15(11) . . ?
O013 V00B O00Z 86.18(11) . . ?
O013 V00B O010 152.84(11) . . ?
O01I V00B V006 112.49(11) . . ?
O01I V00B V008 111.84(10) . . ?
O01I V00B O00Y 110.64(13) . . ?
O01I V00B O00Z 111.24(13) . . ?
O01I V00B O010 104.71(13) . . ?
O01I V00B O013 102.45(13) . . ?
V007 V00C V004 75.95(2) . . ?
O00O V00C V004 40.16(8) . . ?
O00O V00C V007 112.02(8) . . ?
O00O V00C O00R 79.39(11) . . ?
O00O V00C O00U 136.38(11) . . ?
O00R V00C V004 39.28(8) . . ?
O00R V00C V007 41.09(8) . . ?
O00U V00C V004 113.27(8) . . ?
O00U V00C V007 41.36(8) . . ?
O00U V00C O00R 82.40(11) . . ?
O012 V00C V004 126.25(9) . . ?
O012 V00C V007 125.67(9) . . ?
O012 V00C O00O 89.94(11) . . ?
O012 V00C O00R 152.40(11) . . ?
O012 V00C O00U 88.29(12) . . ?
O01H V00C V004 113.95(10) . . ?
O01H V00C V007 113.36(11) . . ?
O01H V00C O00O 112.29(13) . . ?
O01H V00C O00R 106.35(13) . . ?
O01H V00C O00U 110.78(13) . . ?
O01H V00C O012 101.25(13) . . ?
V004 V00D V005 78.29(2) . . ?
O00J V00D V004 116.12(8) . . ?
O00J V00D V005 42.09(8) . . ?
O00J V00D O00V 82.91(11) . . ?
O00V V00D V004 41.72(8) . . ?
O00V V00D V005 40.86(8) . . ?
O00X V00D V004 42.22(8) . . ?
O00X V00D V005 115.14(8) . . ?
O00X V00D O00J 136.85(11) . . ?
O00X V00D O00V 83.74(11) . . ?
O00X V00D O011 87.04(11) . . ?
O011 V00D V004 126.09(8) . . ?
O011 V00D V005 124.91(9) . . ?
O011 V00D O00J 86.56(11) . . ?
O011 V00D O00V 152.81(11) . . ?
O01B V00D V004 113.03(11) . . ?
O01B V00D V005 113.46(11) . . ?
O01B V00D O00J 110.81(13) . . ?
O01B V00D O00V 106.24(13) . . ?
O01B V00D O00X 112.30(13) . . ?
O01B V00D O011 100.93(13) . . ?
V005 V00E V007 73.97(2) . . ?
O00K V00E V005 38.37(7) . . ?
O00K V00E V007 39.73(7) . . ?
O00P V00E V005 110.94(8) . . ?
O00P V00E V007 39.42(8) . . ?
O00P V00E O00K 79.14(11) . . ?
O00P V00E O00T 138.95(11) . . ?
O00T V00E V005 39.20(8) . . ?
O00T V00E V007 110.40(8) . . ?
O00T V00E O00K 77.57(10) . . ?
O013 V00E V005 128.21(9) . . ?
O013 V00E V007 128.18(9) . . ?
O013 V00E O00K 154.25(12) . . ?
O013 V00E O00P 93.36(12) . . ?
O013 V00E O00T 93.21(12) . . ?
O01F V00E V005 108.71(11) . . ?
O01F V00E V007 109.99(10) . . ?
O01F V00E O00K 100.96(13) . . ?
O01F V00E O00P 109.19(13) . . ?
O01F V00E O00T 108.13(13) . . ?
O01F V00E O013 104.77(14) . . ?
V007 V00F V006 131.68(3) . . ?
O00M V00F V006 39.77(8) . . ?
O00M V00F V007 124.72(8) . . ?
O00P V00F V006 122.44(8) . . ?
O00P V00F V007 40.08(8) . . ?
O00P V00F O00M 149.68(11) . . ?
O00P V00F O00Z 92.99(11) . . ?
O00U V00F V006 124.78(8) . . ?
O00U V00F V007 39.96(8) . . ?
O00U V00F O00M 94.27(11) . . ?
O00U V00F O00P 79.63(11) . . ?
O00U V00F O00Z 149.67(11) . . ?
O00Z V00F V006 37.97(8) . . ?
O00Z V00F V007 123.82(8) . . ?
O00Z V00F O00M 77.31(11) . . ?
O019 V00F V006 114.00(10) . . ?
O019 V00F V007 114.29(10) . . ?
O019 V00F O00M 105.17(13) . . ?
O019 V00F O00P 105.08(13) . . ?
O019 V00F O00U 105.18(13) . . ?
O019 V00F O00Z 105.15(13) . . ?
V008 V00G V005 132.44(3) . . ?
O00J V00G V005 38.63(8) . . ?
O00J V00G V008 126.14(8) . . ?
O00J V00G O00L 94.92(11) . . ?
O00L V00G V005 123.98(8) . . ?
O00L V00G V008 39.94(8) . . ?
O00T V00G V005 39.44(8) . . ?
O00T V00G V008 123.52(8) . . ?
O00T V00G O00J 77.60(11) . . ?
O00T V00G O00L 149.23(11) . . ?
O00Y V00G V005 123.86(8) . . ?
O00Y V00G V008 38.75(8) . . ?
O00Y V00G O00J 150.22(11) . . ?
O00Y V00G O00L 78.41(11) . . ?
O00Y V00G O00T 93.30(11) . . ?
O01A V00G V005 116.33(10) . . ?
O01A V00G V008 111.21(10) . . ?
O01A V00G O00J 104.76(13) . . ?
O01A V00G O00L 102.04(13) . . ?
O01A V00G O00T 108.72(13) . . ?
O01A V00G O00Y 105.01(13) . . ?
V003 V00H V008 72.97(2) . . ?
O00L V00H V003 108.43(8) . . ?
O00L V00H V008 38.17(8) . . ?
O00L V00H O00N 76.44(11) . . ?
O00N V00H V003 39.84(7) . . ?
O00N V00H V008 38.28(7) . . ?
O00W V00H V003 39.71(8) . . ?
O00W V00H V008 109.82(8) . . ?
O00W V00H O00L 136.73(11) . . ?
O00W V00H O00N 79.54(11) . . ?
O011 V00H V003 129.91(9) . . ?
O011 V00H V008 127.16(9) . . ?
O011 V00H O00L 92.77(12) . . ?
O011 V00H O00N 155.69(12) . . ?
O011 V00H O00W 94.72(12) . . ?
O01D V00H V003 110.75(10) . . ?
O01D V00H V008 109.09(10) . . ?
O01D V00H O00L 108.41(13) . . ?
O01D V00H O00N 100.02(12) . . ?
O01D V00H O00W 110.86(13) . . ?
O01D V00H O011 104.07(13) . . ?
V005 O00J V00D 95.40(11) . . ?
V005 O00J V00G 101.55(12) . . ?
V00D O00J V00G 138.70(14) . . ?
V005 O00K V007 140.74(14) . . ?
V005 O00K V00E 100.27(11) . . ?
V007 O00K V00E 98.69(11) . . ?
V008 O00L V00G 99.46(12) . . ?
V00H O00L V008 104.37(12) . . ?
V00H O00L V00G 135.10(14) . . ?
V006 O00M V00F 99.64(12) . . ?
V00A O00M V006 103.08(12) . . ?
V00A O00M V00F 134.63(14) . . ?
V003 O00N V00H 97.48(11) . . ?
V008 O00N V003 137.55(14) . . ?
V008 O00N V00H 100.42(12) . . ?
V004 O00O V009 100.29(12) . . ?
V00C O00O V004 100.32(12) . . ?
V00C O00O V009 139.25(14) . . ?
V007 O00P V00F 99.12(12) . . ?
V00E O00P V007 102.32(12) . . ?
V00E O00P V00F 135.08(14) . . ?
V003 O00Q V009 100.21(11) . . ?
V00A O00Q V003 103.10(12) . . ?
V00A O00Q V009 139.73(14) . . ?
V004 O00R V007 140.84(14) . . ?
V004 O00R V00C 100.38(12) . . ?
V007 O00R V00C 97.42(11) . . ?
V003 O00S V00A 97.23(11) . . ?
V006 O00S V003 136.77(14) . . ?
V006 O00S V00A 100.09(12) . . ?
V005 O00T V00G 100.58(12) . . ?
V00E O00T V005 102.27(12) . . ?
V00E O00T V00G 135.18(14) . . ?
V007 O00U V00F 99.62(12) . . ?
V00C O00U V007 97.94(12) . . ?
V00C O00U V00F 139.20(15) . . ?
V004 O00V V00D 92.68(11) . . ?
V005 O00V V004 145.45(15) . . ?
V005 O00V V00D 94.22(11) . . ?
V003 O00W V009 98.89(11) . . ?
V00H O00W V003 102.57(12) . . ?
V00H O00W V009 137.30(15) . . ?
V004 O00X V009 101.79(12) . . ?
V004 O00X V00D 95.16(12) . . ?
V00D O00X V009 142.79(15) . . ?
V008 O00Y V00B 94.66(12) . . ?
V008 O00Y V00G 101.42(12) . . ?
V00B O00Y V00G 141.50(15) . . ?
V006 O00Z V00B 94.05(12) . . ?
V006 O00Z V00F 102.05(12) . . ?
V00B O00Z V00F 140.46(15) . . ?
V006 O010 V008 145.76(15) . . ?
V006 O010 V00B 92.31(11) . . ?
V008 O010 V00B 92.49(11) . . ?
V00H O011 V00D 134.25(15) . . ?
V00A O012 V00C 133.47(16) . . ?
V00E O013 V00B 135.78(16) . . ?
H01Z O01J H 104.4 . . ?
H01 O01K HA 104.4 . . ?
Zn01 N01L H01A 109.3 . . ?
Zn01 N01L H01B 109.3 . . ?
H01A N01L H01B 108.0 . . ?
C025 N01L Zn01 111.6(3) . . ?
C025 N01L H01A 109.3 . . ?
C025 N01L H01B 109.3 . . ?
Zn01 N01M H01C 111.0 . . ?
Zn01 N01M H01D 111.0 . . ?
H01C N01M H01D 109.0 . . ?
C3A N01M Zn01 103.9(4) . . ?
C3A N01M H01C 111.0 . . ?
C3A N01M H01D 111.0 . . ?
C3B N01M Zn01 114.5(4) . . ?
Zn02 N01N H01L 110.3 . . ?
Zn02 N01N H01M 110.3 . . ?
H01L N01N H01M 108.6 . . ?
C026 N01N Zn02 106.9(3) . . ?
C026 N01N H01L 110.3 . . ?
C026 N01N H01M 110.3 . . ?
Zn02 N01O H01N 106.7 . . ?
Zn02 N01O H01O 106.7 . . ?
H01N N01O H01O 106.6 . . ?
C027 N01O Zn02 122.4(3) . . ?
C027 N01O H01N 106.7 . . ?
C027 N01O H01O 106.7 . . ?
H01E N01P H01F 109.5 . . ?
H01E N01P H01G 109.5 . . ?
H01F N01P H01G 109.5 . . ?
C020 N01P H01E 109.5 . . ?
C020 N01P H01F 109.5 . . ?
C020 N01P H01G 109.5 . . ?
Zn02 N01Q H01P 109.2 . . ?
Zn02 N01Q H01Q 109.2 . . ?
H01P N01Q H01Q 107.9 . . ?
C029 N01Q Zn02 112.3(3) . . ?
C029 N01Q H01P 109.2 . . ?
C029 N01Q H01Q 109.2 . . ?
H1 O01R HB 109.5 . . ?
H2 O01S HC 109.2 . . ?
Zn01 N01T H01H 109.3 . . ?
Zn01 N01T H01I 109.3 . . ?
H01H N01T H01I 107.9 . . ?
C1 N01T Zn01 111.8(5) . . ?
C1 N01T H01H 109.3 . . ?
C1 N01T H01I 109.3 . . ?
C1A N01T Zn01 108.0(4) . . ?
Zn02 N01U H01R 109.6 . . ?
Zn02 N01U H01S 109.6 . . ?
H01R N01U H01S 108.1 . . ?
C023 N01U Zn02 110.4(3) . . ?
C023 N01U H01R 109.6 . . ?
C023 N01U H01S 109.6 . . ?
Zn01 N01V H01J 109.1 . . ?
Zn01 N01V H01K 109.1 . . ?
H01J N01V H01K 107.9 . . ?
C022 N01V Zn01 112.3(3) . . ?
C022 N01V H01J 109.1 . . ?
C022 N01V H01K 109.1 . . ?
H01Y N01W HD 109.5 . . ?
H01Y N01W HE 109.5 . . ?
HD N01W HE 109.5 . . ?
C02D N01W H01Y 109.5 . . ?
C02D N01W HD 109.5 . . ?
C02D N01W HE 109.5 . . ?
H01T N01X H01U 109.5 . . ?
H01T N01X H01V 109.5 . . ?
H01U N01X H01V 109.5 . . ?
C028 N01X H01T 109.5 . . ?
C028 N01X H01U 109.5 . . ?
C028 N01X H01V 109.5 . . ?
H3 O01Y HF 104.6 . . ?
Zn02 N01Z H01W 111.2 . . ?
Zn02 N01Z H01X 111.2 . . ?
H01W N01Z H01X 109.1 . . ?
C02A N01Z Zn02 102.8(3) . . ?
C02A N01Z H01W 111.2 . . ?
C02A N01Z H01X 111.2 . . ?
N01P C020 H02A 109.6 . . ?
N01P C020 H02B 109.6 . . ?
N01P C020 C022 110.1(3) . . ?
H02A C020 H02B 108.2 . . ?
C022 C020 H02A 109.6 . . ?
C022 C020 H02B 109.6 . . ?
H02W N021 H02X 109.5 . . ?
H02W N021 H02Y 109.5 . . ?
H02X N021 H02Y 109.5 . . ?
C02C N021 H02W 109.5 . . ?
C02C N021 H02X 109.5 . . ?
C02C N021 H02Y 109.5 . . ?
N01V C022 C020 112.6(4) . . ?
N01V C022 H02C 109.1 . . ?
N01V C022 H02D 109.1 . . ?
C020 C022 H02C 109.1 . . ?
C020 C022 H02D 109.1 . . ?
H02C C022 H02D 107.8 . . ?
N01U C023 H02K 109.8 . . ?
N01U C023 H02L 109.8 . . ?
N01U C023 C026 109.6(4) . . ?
H02K C023 H02L 108.2 . . ?
C026 C023 H02K 109.8 . . ?
C026 C023 H02L 109.8 . . ?
Zn01 N024 H02E 110.0 . . ?
Zn01 N024 H02F 110.0 . . ?
H02E N024 H02F 108.4 . . ?
C02B N024 Zn01 108.6(3) . . ?
C02B N024 H02E 110.0 . . ?
C02B N024 H02F 110.0 . . ?
N01L C025 H02G 109.0 . . ?
N01L C025 H02H 109.0 . . ?
H02G C025 H02H 107.8 . . ?
C02B C025 N01L 113.1(4) . . ?
C02B C025 H02G 109.0 . . ?
C02B C025 H02H 109.0 . . ?
N01N C026 C023 108.2(4) . . ?
N01N C026 H02M 110.1 . . ?
N01N C026 H02N 110.1 . . ?
C023 C026 H02M 110.1 . . ?
C023 C026 H02N 110.1 . . ?
H02M C026 H02N 108.4 . . ?
N01O C027 H02O 109.8 . . ?
N01O C027 H02P 109.8 . . ?
N01O C027 C028 109.3(4) . . ?
H02O C027 H02P 108.3 . . ?
C028 C027 H02O 109.8 . . ?
C028 C027 H02P 109.8 . . ?
N01X C028 C027 111.5(4) . . ?
N01X C028 H02Q 109.3 . . ?
N01X C028 H02R 109.3 . . ?
C027 C028 H02Q 109.3 . . ?
C027 C028 H02R 109.3 . . ?
H02Q C028 H02R 108.0 . . ?
N01Q C029 H02S 109.7 . . ?
N01Q C029 H02T 109.7 . . ?
N01Q C029 C02A 110.0(4) . . ?
H02S C029 H02T 108.2 . . ?
C02A C029 H02S 109.7 . . ?
C02A C029 H02T 109.7 . . ?
N01Z C02A C029 109.8(4) . . ?
N01Z C02A H02U 109.7 . . ?
N01Z C02A H02V 109.7 . . ?
C029 C02A H02U 109.7 . . ?
C029 C02A H02V 109.7 . . ?
H02U C02A H02V 108.2 . . ?
N024 C02B C025 116.1(5) . . ?
N024 C02B H02I 108.3 . . ?
N024 C02B H02J 108.3 . . ?
C025 C02B H02I 108.3 . . ?
C025 C02B H02J 108.3 . . ?
H02I C02B H02J 107.4 . . ?
N021 C02C H02Z 108.9 . . ?
N021 C02C HG 108.9 . . ?
H02Z C02C HG 107.7 . . ?
C02D C02C N021 113.2(4) . . ?
C02D C02C H02Z 108.9 . . ?
C02D C02C HG 108.9 . . ?
N01W C02D H02 108.9 . . ?
N01W C02D HH 108.9 . . ?
C02C C02D N01W 113.6(5) . . ?
C02C C02D H02 108.9 . . ?
C02C C02D HH 108.9 . . ?
H02 C02D HH 107.7 . . ?
H4 O02E HI 104.5 . . ?
N01T C1 H1A 110.4 . . ?
N01T C1 H1B 110.4 . . ?
N01T C1 C3A 106.4(8) . . ?
H1A C1 H1B 108.6 . . ?
C3A C1 H1A 110.4 . . ?
C3A C1 H1B 110.4 . . ?
N01M C3A H3AA 110.0 . . ?
N01M C3A H3AB 110.0 . . ?
C1 C3A N01M 108.7(8) . . ?
C1 C3A H3AA 110.0 . . ?
C1 C3A H3AB 110.0 . . ?
H3AA C3A H3AB 108.3 . . ?
N01T C1A H1AA 109.2 . . ?
N01T C1A H1AB 109.2 . . ?
H1AA C1A H1AB 107.9 . . ?
C3B C1A N01T 112.2(7) . . ?
C3B C1A H1AA 109.2 . . ?
C3B C1A H1AB 109.2 . . ?
N01M C3B C1A 105.7(7) . . ?
N01M C3B H3BA 110.6 . . ?
N01M C3B H3BB 110.6 . . ?
C1A C3B H3BA 110.6 . . ?
C1A C3B H3BB 110.6 . . ?
H3BA C3B H3BB 108.7 . . ?

loop_
_geom_bond_atom_site_label_1
_geom_bond_atom_site_label_2
_geom_bond_distance
_geom_bond_site_symmetry_2
_geom_bond_publ_flag
Zn01 N01L 2.077(3) . ?
Zn01 N01M 2.136(3) . ?
Zn01 N01T 2.098(4) . ?
Zn01 N01V 2.067(4) . ?
Zn01 N024 2.196(5) . ?
Zn02 N01N 2.178(4) . ?
Zn02 N01O 2.064(4) . ?
Zn02 N01Q 2.089(4) . ?
Zn02 N01U 2.096(4) . ?
Zn02 N01Z 2.246(4) . ?
V003 V009 2.9847(8) . ?
V003 V00A 2.9848(9) . ?
V003 V00H 2.9817(8) . ?
V003 O00N 1.926(3) . ?
V003 O00Q 1.934(3) . ?
V003 O00S 1.947(3) . ?
V003 O00W 1.952(3) . ?
V003 O014 1.621(3) . ?
V004 V009 2.9962(9) . ?
V004 V00C 2.9653(9) . ?
V004 V00D 2.8142(9) . ?
V004 O00O 1.944(3) . ?
V004 O00R 1.908(3) . ?
V004 O00V 1.875(3) . ?
V004 O00X 1.899(3) . ?
V004 O018 1.629(3) . ?
V005 V00D 2.8428(9) . ?
V005 V00E 3.0011(9) . ?
V005 V00G 3.0038(9) . ?
V005 O00J 1.914(3) . ?
V005 O00K 1.893(3) . ?
V005 O00T 1.941(3) . ?
V005 O00V 1.865(3) . ?
V005 O015 1.616(3) . ?
V006 V00A 3.0226(9) . ?
V006 V00B 2.7960(9) . ?
V006 V00F 3.0188(9) . ?
V006 O00M 1.959(3) . ?
V006 O00S 1.911(3) . ?
V006 O00Z 1.899(3) . ?
V006 O010 1.862(3) . ?
V006 O01E 1.612(3) . ?
V007 V00C 2.9211(9) . ?
V007 V00E 3.0020(9) . ?
V007 V00F 2.9919(9) . ?
V007 O00K 1.941(3) . ?
V007 O00P 1.951(3) . ?
V007 O00R 1.936(3) . ?
V007 O00U 1.949(3) . ?
V007 O016 1.623(3) . ?
V008 V00B 2.8051(9) . ?
V008 V00G 2.9783(9) . ?
V008 V00H 3.0380(9) . ?
V008 O00L 1.938(3) . ?
V008 O00N 1.914(3) . ?
V008 O00Y 1.902(3) . ?
V008 O010 1.869(3) . ?
V008 O01C 1.627(3) . ?
V009 O00O 1.959(3) . ?
V009 O00Q 1.956(3) . ?
V009 O00W 1.977(3) . ?
V009 O00X 1.962(3) . ?
V009 O017 1.624(3) . ?
V00A O00M 1.901(3) . ?
V00A O00Q 1.877(3) . ?
V00A O00S 2.031(3) . ?
V00A O012 1.759(3) . ?
V00A O01G 1.620(3) . ?
V00B O00Y 1.913(3) . ?
V00B O00Z 1.922(3) . ?
V00B O010 2.012(3) . ?
V00B O013 1.906(3) . ?
V00B O01I 1.612(3) . ?
V00C O00O 1.918(3) . ?
V00C O00R 1.952(3) . ?
V00C O00U 1.923(3) . ?
V00C O012 1.899(3) . ?
V00C O01H 1.637(3) . ?
V00D O00J 1.929(3) . ?
V00D O00V 2.013(3) . ?
V00D O00X 1.913(3) . ?
V00D O011 1.921(3) . ?
V00D O01B 1.605(3) . ?
V00E O00K 2.015(3) . ?
V00E O00P 1.903(3) . ?
V00E O00T 1.913(3) . ?
V00E O013 1.740(3) . ?
V00E O01F 1.616(3) . ?
V00F O00M 1.992(3) . ?
V00F O00P 1.980(3) . ?
V00F O00U 1.968(3) . ?
V00F O00Z 1.983(3) . ?
V00F O019 1.608(3) . ?
V00G O00J 1.963(3) . ?
V00G O00L 1.965(3) . ?
V00G O00T 1.963(3) . ?
V00G O00Y 1.946(3) . ?
V00G O01A 1.620(3) . ?
V00H O00L 1.907(3) . ?
V00H O00N 2.039(3) . ?
V00H O00W 1.869(3) . ?
V00H O011 1.746(3) . ?
V00H O01D 1.612(3) . ?
O01J H01Z 0.8711 . ?
O01J H 0.8712 . ?
O01K H01 0.8709 . ?
O01K HA 0.8710 . ?
N01L H01A 0.9100 . ?
N01L H01B 0.9100 . ?
N01L C025 1.470(5) . ?
N01M H01C 0.9100 . ?
N01M H01D 0.9100 . ?
N01M C3A 1.520(10) . ?
N01M C3B 1.465(8) . ?
N01N H01L 0.9100 . ?
N01N H01M 0.9100 . ?
N01N C026 1.466(5) . ?
N01O H01N 0.9100 . ?
N01O H01O 0.9100 . ?
N01O C027 1.481(6) . ?
N01P H01E 0.9100 . ?
N01P H01F 0.9100 . ?
N01P H01G 0.9100 . ?
N01P C020 1.494(5) . ?
N01Q H01P 0.9100 . ?
N01Q H01Q 0.9100 . ?
N01Q C029 1.470(6) . ?
O01R H1 0.8696 . ?
O01R HB 0.8701 . ?
O01S H2 0.8703 . ?
O01S HC 0.8711 . ?
N01T H01H 0.9100 . ?
N01T H01I 0.9100 . ?
N01T C1 1.377(10) . ?
N01T C1A 1.559(10) . ?
N01U H01R 0.9100 . ?
N01U H01S 0.9100 . ?
N01U C023 1.481(6) . ?
N01V H01J 0.9100 . ?
N01V H01K 0.9100 . ?
N01V C022 1.466(5) . ?
N01W H01Y 0.9100 . ?
N01W HD 0.9100 . ?
N01W HE 0.9100 . ?
N01W C02D 1.477(7) . ?
N01X H01T 0.9100 . ?
N01X H01U 0.9100 . ?
N01X H01V 0.9100 . ?
N01X C028 1.481(6) . ?
O01Y H3 0.8703 . ?
O01Y HF 0.8689 . ?
N01Z H01W 0.9100 . ?
N01Z H01X 0.9100 . ?
N01Z C02A 1.471(7) . ?
C020 H02A 0.9900 . ?
C020 H02B 0.9900 . ?
C020 C022 1.507(6) . ?
N021 H02W 0.9100 . ?
N021 H02X 0.9100 . ?
N021 H02Y 0.9100 . ?
N021 C02C 1.478(7) . ?
C022 H02C 0.9900 . ?
C022 H02D 0.9900 . ?
C023 H02K 0.9900 . ?
C023 H02L 0.9900 . ?
C023 C026 1.531(6) . ?
N024 H02E 0.9100 . ?
N024 H02F 0.9100 . ?
N024 C02B 1.395(7) . ?
C025 H02G 0.9900 . ?
C025 H02H 0.9900 . ?
C025 C02B 1.450(7) . ?
C026 H02M 0.9900 . ?
C026 H02N 0.9900 . ?
C027 H02O 0.9900 . ?
C027 H02P 0.9900 . ?
C027 C028 1.503(7) . ?
C028 H02Q 0.9900 . ?
C028 H02R 0.9900 . ?
C029 H02S 0.9900 . ?
C029 H02T 0.9900 . ?
C029 C02A 1.505(8) . ?
C02A H02U 0.9900 . ?
C02A H02V 0.9900 . ?
C02B H02I 0.9900 . ?
C02B H02J 0.9900 . ?
C02C H02Z 0.9900 . ?
C02C HG 0.9900 . ?
C02C C02D 1.469(9) . ?
C02D H02 0.9900 . ?
C02D HH 0.9900 . ?
O02E H4 0.8705 . ?
O02E HI 0.8700 . ?
C1 H1A 0.9900 . ?
C1 H1B 0.9900 . ?
C1 C3A 1.500(13) . ?
C3A H3AA 0.9900 . ?
C3A H3AB 0.9900 . ?
C1A H1AA 0.9900 . ?
C1A H1AB 0.9900 . ?
C1A C3B 1.508(11) . ?
C3B H3BA 0.9900 . ?
C3B H3BB 0.9900 . ?

loop_
_geom_torsion_atom_site_label_1
_geom_torsion_atom_site_label_2
_geom_torsion_atom_site_label_3
_geom_torsion_atom_site_label_4
_geom_torsion
_geom_torsion_site_symmetry_1
_geom_torsion_site_symmetry_2
_geom_torsion_site_symmetry_3
_geom_torsion_site_symmetry_4
_geom_torsion_publ_flag
Zn01 N01L C025 C02B 25.3(5) . . . . ?
Zn01 N01M C3A C1 44.8(10) . . . . ?
Zn01 N01M C3B C1A -34.6(10) . . . . ?
Zn01 N01T C1 C3A 43.1(12) . . . . ?
Zn01 N01T C1A C3B -38.9(11) . . . . ?
Zn01 N01V C022 C020 175.2(3) . . . . ?
Zn01 N024 C02B C025 28.5(8) . . . . ?
Zn02 N01N C026 C023 44.3(4) . . . . ?
Zn02 N01O C027 C028 72.3(4) . . . . ?
Zn02 N01Q C029 C02A -29.4(5) . . . . ?
Zn02 N01U C023 C026 35.4(4) . . . . ?
Zn02 N01Z C02A C029 -48.6(5) . . . . ?
V003 V00A O00Q V009 -123.8(3) . . . . ?
V003 V00A O012 V00C -49.3(3) . . . . ?
V003 V00H O00W V009 118.4(3) . . . . ?
V003 V00H O011 V00D 45.4(3) . . . . ?
V004 V00C O012 V00A 48.6(3) . . . . ?
V005 V00E O013 V00B -49.7(3) . . . . ?
V006 V00A O00Q V003 25.96(12) . . . . ?
V006 V00A O00Q V009 -97.8(2) . . . . ?
V006 V00A O012 V00C 50.6(3) . . . . ?
V007 V00C O012 V00A -50.4(2) . . . . ?
V007 V00E O013 V00B 50.2(3) . . . . ?
V008 V00H O00W V003 -22.88(12) . . . . ?
V008 V00H O00W V009 95.48(19) . . . . ?
V008 V00H O011 V00D -53.5(2) . . . . ?
V009 V004 O00V V005 -69.6(3) . . . . ?
V009 V004 O00V V00D 31.79(12) . . . . ?
V009 V004 O00X V00D -146.69(17) . . . . ?
V00A V006 O00Z V00B -130.25(7) . . . . ?
V00A V006 O00Z V00F 13.43(13) . . . . ?
V00A V006 O010 V008 21.5(3) . . . . ?
V00A V006 O010 V00B 119.38(8) . . . . ?
V00B V006 O00Z V00F 143.67(17) . . . . ?
V00B V006 O010 V008 -97.9(3) . . . . ?
V00B V008 O010 V006 97.8(3) . . . . ?
V00C V004 O00V V005 21.1(3) . . . . ?
V00C V004 O00V V00D 122.50(7) . . . . ?
V00C V004 O00X V009 14.96(13) . . . . ?
V00C V004 O00X V00D -131.74(7) . . . . ?
V00D V004 O00V V005 -101.4(3) . . . . ?
V00D V004 O00X V009 146.69(17) . . . . ?
V00D V005 O00K V007 -2.8(3) . . . . ?
V00D V005 O00K V00E 114.89(9) . . . . ?
V00D V005 O00V V004 100.9(3) . . . . ?
V00E V005 O00K V007 -117.7(3) . . . . ?
V00E V005 O00V V004 -16.8(3) . . . . ?
V00E V005 O00V V00D -117.79(8) . . . . ?
V00F V006 O00Z V00B -143.67(17) . . . . ?
V00F V006 O010 V008 -66.9(3) . . . . ?
V00F V006 O010 V00B 30.95(12) . . . . ?
V00G V005 O00K V007 -92.1(2) . . . . ?
V00G V005 O00K V00E 25.56(12) . . . . ?
V00G V005 O00V V004 70.8(3) . . . . ?
V00G V005 O00V V00D -30.10(12) . . . . ?
V00G V008 O010 V006 67.3(3) . . . . ?
V00G V008 O010 V00B -30.54(12) . . . . ?
V00H V008 O010 V006 -20.9(3) . . . . ?
V00H V008 O010 V00B -118.72(8) . . . . ?
O00J V005 O00K V007 -60.6(3) . . . . ?
O00J V005 O00K V00E 57.1(2) . . . . ?
O00J V005 O00V V004 98.5(3) . . . . ?
O00J V005 O00V V00D -2.39(11) . . . . ?
O00K V005 O00V V004 -44.0(3) . . . . ?
O00K V005 O00V V00D -144.94(11) . . . . ?
O00K V00E O013 V00B -1.4(4) . . . . ?
O00L V008 O010 V006 24.2(4) . . . . ?
O00L V008 O010 V00B -73.6(2) . . . . ?
O00L V00H O00W V003 -56.1(2) . . . . ?
O00L V00H O00W V009 62.2(3) . . . . ?
O00L V00H O011 V00D -71.5(2) . . . . ?
O00M V006 O00Z V00B -150.96(12) . . . . ?
O00M V006 O00Z V00F -7.28(11) . . . . ?
O00M V006 O010 V008 -24.0(4) . . . . ?
O00M V006 O010 V00B 73.8(2) . . . . ?
O00M V00A O00Q V003 60.51(19) . . . . ?
O00M V00A O00Q V009 -63.3(3) . . . . ?
O00M V00A O012 V00C 69.9(2) . . . . ?
O00N V008 O010 V006 -48.2(3) . . . . ?
O00N V008 O010 V00B -145.96(11) . . . . ?
O00N V00H O00W V003 0.90(11) . . . . ?
O00N V00H O00W V009 119.3(2) . . . . ?
O00N V00H O011 V00D -9.1(4) . . . . ?
O00O V004 O00V V005 -27.7(4) . . . . ?
O00O V004 O00V V00D 73.7(2) . . . . ?
O00O V004 O00X V009 -5.38(11) . . . . ?
O00O V004 O00X V00D -152.08(12) . . . . ?
O00O V00C O012 V00A 67.1(2) . . . . ?
O00P V00E O013 V00B 70.4(2) . . . . ?
O00Q V00A O012 V00C -66.2(2) . . . . ?
O00R V004 O00V V005 45.4(3) . . . . ?
O00R V004 O00V V00D 146.78(11) . . . . ?
O00R V004 O00X V009 53.0(2) . . . . ?
O00R V004 O00X V00D -93.67(18) . . . . ?
O00R V00C O012 V00A 0.6(4) . . . . ?
O00S V006 O00Z V00B -94.94(19) . . . . ?
O00S V006 O00Z V00F 48.7(2) . . . . ?
O00S V006 O010 V008 48.8(3) . . . . ?
O00S V006 O010 V00B 146.70(11) . . . . ?
O00S V00A O00Q V003 0.70(11) . . . . ?
O00S V00A O00Q V009 -123.1(2) . . . . ?
O00S V00A O012 V00C 2.6(5) . . . . ?
O00T V005 O00K V007 -117.7(2) . . . . ?
O00T V005 O00K V00E 0.00(11) . . . . ?
O00T V005 O00V V004 31.3(4) . . . . ?
O00T V005 O00V V00D -69.6(2) . . . . ?
O00T V00E O013 V00B -69.1(2) . . . . ?
O00U V00C O012 V00A -69.3(2) . . . . ?
O00V V004 O00X V009 141.56(12) . . . . ?
O00V V004 O00X V00D -5.13(12) . . . . ?
O00V V005 O00K V007 27.8(2) . . . . ?
O00V V005 O00K V00E 145.45(12) . . . . ?
O00W V00H O011 V00D 65.8(2) . . . . ?
O00X V004 O00V V005 -96.5(3) . . . . ?
O00X V004 O00V V00D 4.86(11) . . . . ?
O00Y V008 O010 V006 94.4(3) . . . . ?
O00Y V008 O010 V00B -3.38(11) . . . . ?
O00Z V006 O010 V008 -94.8(3) . . . . ?
O00Z V006 O010 V00B 3.07(11) . . . . ?
O010 V006 O00Z V00B -3.22(12) . . . . ?
O010 V006 O00Z V00F 140.45(13) . . . . ?
O011 V00H O00W V003 -155.25(13) . . . . ?
O011 V00H O00W V009 -36.9(2) . . . . ?
O012 V00A O00Q V003 158.81(13) . . . . ?
O012 V00A O00Q V009 35.0(2) . . . . ?
O015 V005 O00K V007 136.2(2) . . . . ?
O015 V005 O00K V00E -106.17(13) . . . . ?
O015 V005 O00V V004 -151.7(3) . . . . ?
O015 V005 O00V V00D 107.40(13) . . . . ?
O018 V004 O00V V005 153.6(3) . . . . ?
O018 V004 O00V V00D -104.96(13) . . . . ?
O018 V004 O00X V009 -111.73(14) . . . . ?
O018 V004 O00X V00D 101.57(13) . . . . ?
O01C V008 O010 V006 -157.3(3) . . . . ?
O01C V008 O010 V00B 104.91(13) . . . . ?
O01D V00H O00W V003 97.73(14) . . . . ?
O01D V00H O00W V009 -143.9(2) . . . . ?
O01D V00H O011 V00D 178.7(2) . . . . ?
O01E V006 O00Z V00B 103.08(13) . . . . ?
O01E V006 O00Z V00F -113.25(14) . . . . ?
O01E V006 O010 V008 156.5(3) . . . . ?
O01E V006 O010 V00B -105.63(13) . . . . ?
O01F V00E O013 V00B -178.7(2) . . . . ?
O01G V00A O00Q V003 -95.56(15) . . . . ?
O01G V00A O00Q V009 140.7(2) . . . . ?
O01G V00A O012 V00C -178.1(2) . . . . ?
O01H V00C O012 V00A 179.8(2) . . . . ?
N01L C025 C02B N024 -37.1(8) . . . . ?
N01O C027 C028 N01X -166.0(4) . . . . ?
N01P C020 C022 N01V 172.3(3) . . . . ?
N01Q C029 C02A N01Z 54.4(6) . . . . ?
N01T C1 C3A N01M -59.7(14) . . . . ?
N01T C1A C3B N01M 47.8(12) . . . . ?
N01U C023 C026 N01N -54.1(5) . . . . ?
N021 C02C C02D N01W -80.3(5) . . . . ?
